data_7023744
loop_
_publ_author_name
'Beattie, Christopher'
'Farina, Paolo'
'Levason, William'
'Reid, Gillian'

_publ_section_title
;
 Oxa-thia-, oxa-selena and crown ether macrocyclic complexes of tin(ii)
 tetrafluoroborate and hexafluorophosphate - synthesis, properties and
 structures.
;
_journal_issue 42
_journal_name_full 'Dalton transactions (Cambridge, England : 2003)'
_journal_page_first 15183
_journal_page_last 15190
_journal_paper_doi 10.1039/c3dt51889b
_journal_volume 42
_journal_year 2013
_chemical_absolute_configuration ad
_chemical_formula_moiety 'C12 H24 F O6 Sn 1+, F6 P 1-'
_chemical_formula_sum 'C12 H24 F7 O6 P Sn'
_chemical_formula_weight 546.97
_chemical_name_systematic
; 
 Fluorido(1,4,7,10,13,16-hexaoxacyclooctadecane)tin(II) hexafluorophosphate 
;
_space_group_IT_number 26
_space_group_name_Hall 'P 2c -2'
_symmetry_cell_setting orthorhombic
_symmetry_space_group_name_Hall 'P 2c -2'
_symmetry_space_group_name_H-M 'P m c 21'
_atom_sites_solution_hydrogens geom
_atom_sites_solution_primary direct
_atom_sites_solution_secondary difmap
_audit_creation_date 20013-04-04
_audit_creation_method 'SHELXL-97 + hand edit'
_cell_angle_alpha 90.00
_cell_angle_beta 90.00
_cell_angle_gamma 90.00
_cell_formula_units_Z 2
_cell_length_a 10.676(4)
_cell_length_b 10.498(4)
_cell_length_c 8.533(3)
_cell_measurement_reflns_used 8188
_cell_measurement_temperature 100(2)
_cell_measurement_theta_max 27.5
_cell_measurement_theta_min 3.1
_cell_volume 956.4(6)
_computing_cell_refinement 'CrystalClear-SM Expert 2.0 r7 (Rigaku, 2011)'
_computing_data_collection 'CrystalClear-SM Expert 2.0 r7 (Rigaku, 2011)'
_computing_data_reduction 'CrystalClear-SM Expert 2.0 r7 (Rigaku, 2011)'
_computing_molecular_graphics 'ORTEP-III (Farrugia, 1997)'
_computing_structure_refinement 'SHELXL-97 (Sheldrick, 2008)'
_computing_structure_solution 'SHELXS-97 (Sheldrick, 1997)'
_diffrn_ambient_temperature 100(2)
_diffrn_detector 'CCD plate'
_diffrn_detector_type 'Rigaku HG Saturn724+ (2x2 bin mode)'
_diffrn_measured_fraction_theta_full 0.996
_diffrn_measured_fraction_theta_max 0.996
_diffrn_measurement_device 'Four-circle \k diffractometer'
_diffrn_measurement_device_type 'Rigaku AFC12 '
_diffrn_measurement_method 'Profile data from \w-scans'
_diffrn_radiation_collimation 'Confocal mirrors, VHF VariMax '
_diffrn_radiation_type MoK\a
_diffrn_radiation_wavelength 0.71073
_diffrn_reflns_av_R_equivalents 0.0460
_diffrn_reflns_av_unetI/netI 0.0483
_diffrn_reflns_limit_h_max 13
_diffrn_reflns_limit_h_min -13
_diffrn_reflns_limit_k_max 13
_diffrn_reflns_limit_k_min -12
_diffrn_reflns_limit_l_max 11
_diffrn_reflns_limit_l_min -11
_diffrn_reflns_number 8582
_diffrn_reflns_theta_full 27.46
_diffrn_reflns_theta_max 27.46
_diffrn_reflns_theta_min 3.08
_diffrn_source 'Rotating anode X-ray tube'
_diffrn_source_type 'Rigaku FR-E+ Superbright'
_diffrn_standards_number 0
_exptl_absorpt_coefficient_mu 1.512
_exptl_absorpt_correction_T_max 1.000
_exptl_absorpt_correction_T_min 0.821
_exptl_absorpt_correction_type multi-scan
_exptl_absorpt_process_details
;Jacobson, R.A. (1998). REQAB. Private communication to the 
 Rigaku Corporation, Tokyo, Japan. 
;
_exptl_crystal_colour colourless
_exptl_crystal_density_diffrn 1.899
_exptl_crystal_density_method 'not measured'
_exptl_crystal_description plate
_exptl_crystal_F_000 544
_exptl_crystal_size_max 0.04
_exptl_crystal_size_mid 0.03
_exptl_crystal_size_min 0.02
_refine_diff_density_max 2.206
_refine_diff_density_min -0.446
_refine_diff_density_rms 0.132
_refine_ls_abs_structure_details 'Flack H D (1983), Acta Cryst. A39, 876-881'
_refine_ls_abs_structure_Flack 0.64(4)
_refine_ls_extinction_method none
_refine_ls_goodness_of_fit_ref 1.047
_refine_ls_hydrogen_treatment constr
_refine_ls_matrix_type full
_refine_ls_number_parameters 137
_refine_ls_number_reflns 2302
_refine_ls_number_restraints 1
_refine_ls_restrained_S_all 1.047
_refine_ls_R_factor_all 0.0432
_refine_ls_R_factor_gt 0.0381
_refine_ls_shift/su_max 0.001
_refine_ls_shift/su_mean 0.000
_refine_ls_structure_factor_coef Fsqd
_refine_ls_weighting_details 'w=1/[\s^2^(Fo^2^)+(0.0532P)^2^+0.1804P] where P=(Fo^2^+2Fc^2^)/3'
_refine_ls_weighting_scheme calc
_refine_ls_wR_factor_gt 0.0870
_refine_ls_wR_factor_ref 0.0895
_reflns_number_gt 2099
_reflns_number_total 2302
_reflns_threshold_expression I>2\s(I)
_cod_data_source_file c3dt51889b.txt
_cod_data_source_block 13paf142ra
_cod_depositor_comments
;
The following automatic conversions were performed:

data name '_iucr_refine_instruction_details' was replaced with
'_iucr_refine_instructions_details' as specified in the replacement
file 'data/replacement-values/replacement_tags.lst'.

Automatic conversion script
Id: cif_correct_tags 9268 2022-04-12 08:56:07Z antanas 
;
_cod_database_code 7023744

loop_
_symmetry_equiv_pos_as_xyz
'x, y, z'
'-x, -y, z+1/2'
'x, -y, z+1/2'
'-x, y, z'

loop_
_atom_site_label
_atom_site_type_symbol
_atom_site_fract_x
_atom_site_fract_y
_atom_site_fract_z
_atom_site_U_iso_or_equiv
_atom_site_adp_type
_atom_site_occupancy
_atom_site_symmetry_multiplicity
_atom_site_calc_flag
_atom_site_refinement_flags
Sn1 Sn 0.0000 0.67987(3) 0.28137(3) 0.01702(12) Uani 1 2 d S
O1 O 0.0000 0.4481(4) 0.1751(5) 0.0202(9) Uani 1 2 d S
O2 O 0.2166(3) 0.5773(3) 0.2188(4) 0.0195(7) Uani 1 1 d .
O3 O 0.2092(2) 0.8295(2) 0.2869(9) 0.0214(6) Uani 1 1 d .
O4 O 0.0000 0.9372(5) 0.4210(6) 0.0260(11) Uani 1 2 d S
C1 C 0.1116(5) 0.3769(5) 0.2080(6) 0.0242(10) Uani 1 1 d .
H1A H 0.1082 0.2920 0.1578 0.029 Uiso 1 1 calc R
H1B H 0.1226 0.3656 0.3223 0.029 Uiso 1 1 calc R
C2 C 0.2169(5) 0.4552(4) 0.1406(5) 0.0222(10) Uani 1 1 d .
H2A H 0.2980 0.4116 0.1576 0.027 Uiso 1 1 calc R
H2B H 0.2047 0.4668 0.0265 0.027 Uiso 1 1 calc R
C3 C 0.3062(5) 0.6629(5) 0.1492(6) 0.0248(11) Uani 1 1 d .
H3A H 0.2731 0.6976 0.0496 0.030 Uiso 1 1 calc R
H3B H 0.3855 0.6175 0.1271 0.030 Uiso 1 1 calc R
C4 C 0.3278(4) 0.7673(5) 0.2632(8) 0.0244(11) Uani 1 1 d .
H4A H 0.3596 0.7325 0.3635 0.029 Uiso 1 1 calc R
H4B H 0.3901 0.8283 0.2216 0.029 Uiso 1 1 calc R
C5 C 0.2212(5) 0.9253(5) 0.4097(7) 0.0273(11) Uani 1 1 d .
H5A H 0.2995 0.9745 0.3956 0.033 Uiso 1 1 calc R
H5B H 0.2232 0.8842 0.5140 0.033 Uiso 1 1 calc R
C6 C 0.1103(5) 1.0110(5) 0.3966(6) 0.0297(11) Uani 1 1 d .
H6A H 0.1155 1.0795 0.4761 0.036 Uiso 1 1 calc R
H6B H 0.1080 1.0508 0.2915 0.036 Uiso 1 1 calc R
F6 F 0.0000 0.7235(4) 0.0596(4) 0.0252(9) Uani 1 2 d S
P1 P 0.5000 0.20123(12) 0.2729(5) 0.0152(3) Uani 1 2 d S
F1 F 0.3496(2) 0.2019(2) 0.2750(7) 0.0260(6) Uani 1 1 d .
F2 F 0.5000 0.1518(5) 0.4516(5) 0.0365(11) Uani 1 2 d S
F3 F 0.5000 0.0597(4) 0.2114(6) 0.0424(12) Uani 1 2 d S
F4 F 0.5000 0.2547(6) 0.0988(5) 0.0412(12) Uani 1 2 d S
F5 F 0.5000 0.3457(4) 0.3373(6) 0.0343(11) Uani 1 2 d S

loop_
_atom_site_aniso_label
_atom_site_aniso_U_11
_atom_site_aniso_U_22
_atom_site_aniso_U_33
_atom_site_aniso_U_23
_atom_site_aniso_U_13
_atom_site_aniso_U_12
Sn1 0.01525(18) 0.02017(19) 0.01563(17) 0.0034(3) 0.000 0.000
O1 0.020(2) 0.017(2) 0.024(2) 0.0047(19) 0.000 0.000
O2 0.0162(16) 0.0199(15) 0.0224(14) 0.0005(13) 0.0022(13) 0.0002(12)
O3 0.0143(12) 0.0223(13) 0.0277(15) 0.004(2) 0.001(3) -0.0027(10)
O4 0.027(3) 0.019(2) 0.032(3) -0.001(2) 0.000 0.000
C1 0.027(3) 0.021(2) 0.026(2) -0.002(2) -0.002(2) 0.009(2)
C2 0.020(2) 0.023(2) 0.024(2) -0.002(2) -0.0009(18) 0.0104(19)
C3 0.017(2) 0.030(3) 0.028(3) 0.002(2) 0.007(2) 0.0001(19)
C4 0.0094(17) 0.031(2) 0.033(3) 0.006(3) 0.001(2) -0.0021(15)
C5 0.028(3) 0.021(2) 0.033(3) -0.005(2) 0.005(2) -0.011(2)
C6 0.036(3) 0.021(2) 0.032(3) -0.008(2) 0.005(2) -0.007(2)
F6 0.025(2) 0.031(2) 0.0192(19) 0.0068(18) 0.000 0.000
P1 0.0160(6) 0.0143(6) 0.0154(8) 0.0014(12) 0.000 0.000
F1 0.0144(11) 0.0250(12) 0.0386(14) 0.000(2) -0.006(2) 0.0003(8)
F2 0.039(3) 0.051(3) 0.020(2) 0.015(2) 0.000 0.000
F3 0.031(2) 0.021(2) 0.075(3) -0.023(2) 0.000 0.000
F4 0.040(3) 0.062(4) 0.021(2) 0.012(2) 0.000 0.000
F5 0.031(2) 0.023(2) 0.049(3) -0.0129(19) 0.000 0.000

loop_
_atom_type_symbol
_atom_type_description
_atom_type_scat_dispersion_real
_atom_type_scat_dispersion_imag
_atom_type_scat_source
C C 0.0033 0.0016 'International Tables Vol C Tables 4.2.6.8 and 6.1.1.4'
H H 0.0000 0.0000 'International Tables Vol C Tables 4.2.6.8 and 6.1.1.4'
O O 0.0106 0.0060 'International Tables Vol C Tables 4.2.6.8 and 6.1.1.4'
F F 0.0171 0.0103 'International Tables Vol C Tables 4.2.6.8 and 6.1.1.4'
P P 0.1023 0.0942 'International Tables Vol C Tables 4.2.6.8 and 6.1.1.4'
Sn Sn -0.6537 1.4246 'International Tables Vol C Tables 4.2.6.8 and 6.1.1.4'

loop_
_geom_angle_atom_site_label_1
_geom_angle_atom_site_label_2
_geom_angle_atom_site_label_3
_geom_angle
_geom_angle_site_symmetry_1
_geom_angle_site_symmetry_3
F6 Sn1 O1 83.16(17) . .
F6 Sn1 O2 84.15(10) . .
O1 Sn1 O2 62.69(7) . .
F6 Sn1 O3 83.20(17) . .
O1 Sn1 O3 123.03(9) . .
O2 Sn1 O3 61.03(10) . .
F6 Sn1 O4 100.21(16) . .
O1 Sn1 O4 176.63(14) . .
O2 Sn1 O4 117.44(7) . .
O3 Sn1 O4 57.77(10) . .
C1 O1 C1 112.4(5) 4 .
C1 O1 Sn1 114.8(3) 4 .
C1 O1 Sn1 114.8(3) . .
C3 O2 C2 111.2(3) . .
C3 O2 Sn1 114.6(3) . .
C2 O2 Sn1 117.6(3) . .
C4 O3 C5 109.7(4) . .
C4 O3 Sn1 117.1(2) . .
C5 O3 Sn1 118.8(3) . .
C6 O4 C6 111.5(6) . 4
C6 O4 Sn1 116.0(3) . .
C6 O4 Sn1 116.0(3) 4 .
O1 C1 C2 105.2(4) . .
O1 C1 H1A 110.7 . .
C2 C1 H1A 110.7 . .
O1 C1 H1B 110.7 . .
C2 C1 H1B 110.7 . .
H1A C1 H1B 108.8 . .
O2 C2 C1 107.8(4) . .
O2 C2 H2A 110.1 . .
C1 C2 H2A 110.1 . .
O2 C2 H2B 110.1 . .
C1 C2 H2B 110.1 . .
H2A C2 H2B 108.5 . .
O2 C3 C4 107.1(4) . .
O2 C3 H3A 110.3 . .
C4 C3 H3A 110.3 . .
O2 C3 H3B 110.3 . .
C4 C3 H3B 110.3 . .
H3A C3 H3B 108.5 . .
O3 C4 C3 106.9(4) . .
O3 C4 H4A 110.3 . .
C3 C4 H4A 110.3 . .
O3 C4 H4B 110.3 . .
C3 C4 H4B 110.3 . .
H4A C4 H4B 108.6 . .
O3 C5 C6 107.0(4) . .
O3 C5 H5A 110.3 . .
C6 C5 H5A 110.3 . .
O3 C5 H5B 110.3 . .
C6 C5 H5B 110.3 . .
H5A C5 H5B 108.6 . .
O4 C6 C5 108.5(4) . .
O4 C6 H6A 110.0 . .
C5 C6 H6A 110.0 . .
O4 C6 H6B 110.0 . .
C5 C6 H6B 110.0 . .
H6A C6 H6B 108.4 . .
F3 P1 F4 91.2(4) . .
F3 P1 F1 90.46(14) . 4_655
F4 P1 F1 90.5(3) . 4_655
F3 P1 F1 90.46(14) . .
F4 P1 F1 90.5(3) . .
F1 P1 F1 178.6(6) 4_655 .
F3 P1 F2 90.6(3) . .
F4 P1 F2 178.1(3) . .
F1 P1 F2 89.5(3) 4_655 .
F1 P1 F2 89.5(3) . .
F3 P1 F5 179.5(4) . .
F4 P1 F5 89.2(3) . .
F1 P1 F5 89.54(14) 4_655 .
F1 P1 F5 89.54(14) . .
F2 P1 F5 88.9(3) . .

loop_
_geom_bond_atom_site_label_1
_geom_bond_atom_site_label_2
_geom_bond_distance
_geom_bond_site_symmetry_2
Sn1 F6 1.947(4) .
Sn1 O1 2.597(5) .
Sn1 O2 2.606(3) .
Sn1 O3 2.731(3) .
Sn1 O4 2.953(5) .
O1 C1 1.434(5) 4
O1 C1 1.434(5) .
O2 C3 1.440(6) .
O2 C2 1.445(6) .
O3 C4 1.439(5) .
O3 C5 1.458(8) .
O4 C6 1.424(6) .
O4 C6 1.424(6) 4
C1 C2 1.506(7) .
C1 H1A 0.9900 .
C1 H1B 0.9900 .
C2 H2A 0.9900 .
C2 H2B 0.9900 .
C3 C4 1.483(8) .
C3 H3A 0.9900 .
C3 H3B 0.9900 .
C4 H4A 0.9900 .
C4 H4B 0.9900 .
C5 C6 1.491(8) .
C5 H5A 0.9900 .
C5 H5B 0.9900 .
C6 H6A 0.9900 .
C6 H6B 0.9900 .
P1 F3 1.575(4) .
P1 F4 1.589(6) .
P1 F1 1.606(3) 4_655
P1 F1 1.606(3) .
P1 F2 1.610(6) .
P1 F5 1.613(4) .

loop_
_geom_torsion_atom_site_label_1
_geom_torsion_atom_site_label_2
_geom_torsion_atom_site_label_3
_geom_torsion_atom_site_label_4
_geom_torsion
_geom_torsion_site_symmetry_1
C1 O1 C1 C2 170.1(3) 4
Sn1 O1 C1 C2 -56.2(4) .
C3 O2 C2 C1 -173.8(4) .
Sn1 O2 C2 C1 -38.9(4) .
O1 C1 C2 O2 60.4(5) .
C2 O2 C3 C4 -162.8(4) .
Sn1 O2 C3 C4 60.8(4) .
C5 O3 C4 C3 174.4(5) .
Sn1 O3 C4 C3 35.2(7) .
O2 C3 C4 O3 -60.9(6) .
C4 O3 C5 C6 163.6(5) .
Sn1 O3 C5 C6 -58.0(5) .
C6 O4 C6 C5 -174.9(3) 4
Sn1 O4 C6 C5 -39.2(5) .
O3 C5 C6 O4 61.3(5) .
